data_2019134
loop_
_publ_author_name
'Redhammer, G\"unther J.'
'Tippelt, Gerold'

_publ_section_title
;
 The tetragermanates <i>A</i>~2~Ge~4~O~9~ (<i>A</i> = Na, K and Rb)
;
_journal_coeditor_code FN3142
_journal_issue 9
_journal_name_full 'Acta Crystallographica Section C'
_journal_page_first 995
_journal_page_last 1001
_journal_paper_doi 10.1107/S0108270113020921
_journal_volume 69
_journal_year 2013
_chemical_formula_analytical 'Rb2 Ge4 O9'
_chemical_formula_iupac 'Rb2 Ge4 O9'
_chemical_formula_moiety 'Ge4 O9, 2(Rb)'
_chemical_formula_sum 'Ge4 O9 Rb2'
_chemical_formula_weight 605.3
_chemical_name_common 'rubidium tetragermanate'
_chemical_name_systematic
;
Dirubidium tetragermanate
;
_space_group_crystal_system trigonal
_space_group_IT_number 165
_space_group_name_Hall '-P 3 2"c'
_space_group_name_H-M_alt 'P -3 c 1'
_symmetry_space_group_name_Hall '-P 3 2"c'
_symmetry_space_group_name_H-M 'P -3 c 1'
_atom_sites_solution_primary direct
_atom_sites_solution_secondary difmap
_audit_creation_method 'WinGX routine CIF_UPDATE'
_cell_angle_alpha 90
_cell_angle_beta 90
_cell_angle_gamma 120
_cell_formula_units_Z 6
_cell_length_a 12.1008(6)
_cell_length_b 12.1008(6)
_cell_length_c 9.8722(5)
_cell_measurement_temperature 295(2)
_cell_volume 1251.91(11)
_computing_cell_refinement 'APEX2 (Bruker, 2007)'
_computing_data_collection 'APEX2 (Bruker, 2007)'
_computing_data_reduction 'APEX2 (Bruker, 2007)'
_computing_molecular_graphics 'DIAMOND (Brandenburg, 1999)'
_computing_publication_material 'WinGX (Farrugia, 2012)'
_computing_structure_refinement 'SHELXL97 (Sheldrick, 2008)'
_computing_structure_solution 'SHELXS97 (Sheldrick, 2008)'
_diffrn_ambient_temperature 295(2)
_diffrn_measured_fraction_theta_full 0.97
_diffrn_measured_fraction_theta_max 0.97
_diffrn_measurement_device_type 'Bruker SMART APEX'
_diffrn_measurement_method '\w scan at four different \f positions'
_diffrn_radiation_monochromator graphite
_diffrn_radiation_type MoK\a
_diffrn_radiation_wavelength 0.71073
_diffrn_reflns_av_R_equivalents 0.0475
_diffrn_reflns_limit_h_max 16
_diffrn_reflns_limit_h_min -16
_diffrn_reflns_limit_k_max 15
_diffrn_reflns_limit_k_min -16
_diffrn_reflns_limit_l_max 13
_diffrn_reflns_limit_l_min -13
_diffrn_reflns_number 13739
_diffrn_reflns_theta_full 28.94
_diffrn_reflns_theta_max 28.94
_diffrn_reflns_theta_min 1.94
_exptl_absorpt_coefficient_mu 25.886
_exptl_absorpt_correction_T_max 0.746
_exptl_absorpt_correction_T_min 0.298
_exptl_absorpt_correction_type empirical
_exptl_absorpt_process_details
;
[multiscan absorption correction using APEX2 (Bruker, 2007)]
;
_exptl_crystal_colour colourless
_exptl_crystal_density_diffrn 4.817
_exptl_crystal_density_method 'not measured'
_exptl_crystal_description prism
_exptl_crystal_F_000 1644
_exptl_crystal_size_max 0.14
_exptl_crystal_size_mid 0.05
_exptl_crystal_size_min 0.04
_refine_diff_density_max 0.615
_refine_diff_density_min -0.886
_refine_ls_extinction_coef 0.00650(19)
_refine_ls_extinction_method 'SHELXL97 (Sheldrick, 2008)'
_refine_ls_goodness_of_fit_ref 1.196
_refine_ls_matrix_type full
_refine_ls_number_parameters 71
_refine_ls_number_reflns 1091
_refine_ls_number_restraints 0
_refine_ls_restrained_S_all 1.196
_refine_ls_R_factor_all 0.0189
_refine_ls_R_factor_gt 0.0174
_refine_ls_shift/su_max 0.001
_refine_ls_shift/su_mean 0
_refine_ls_structure_factor_coef Fsqd
_refine_ls_weighting_details 'calc w = 1/[\s^2^(Fo^2^)+(0.0186P)^2^+0.9217P] where P=(Fo^2^+2Fc^2^)/3'
_refine_ls_weighting_scheme calc
_refine_ls_wR_factor_ref 0.0424
_reflns_number_gt 1027
_reflns_number_total 1091
_reflns_threshold_expression I>2\s(I)
_cod_data_source_file fn3142.cif
_cod_data_source_block Rb2Ge4O9
_cod_database_code 2019134
_cod_database_fobs_code 2019134

loop_
_space_group_symop_operation_xyz
'x, y, z'
'-y, x-y, z'
'y, x, -z+1/2'
'-x+y, -x, z'
'-x, -x+y, -z+1/2'
'x-y, -y, -z+1/2'
'-x, -y, -z'
'y, -x+y, -z'
'-y, -x, z-1/2'
'x-y, x, -z'
'x, x-y, z-1/2'
'-x+y, y, z-1/2'

loop_
_atom_site_type_symbol
_atom_site_label
_atom_site_fract_x
_atom_site_fract_y
_atom_site_fract_z
_atom_site_U_iso_or_equiv
_atom_site_adp_type
_atom_site_calc_flag
_atom_site_refinement_flags
_atom_site_occupancy
Rb Rb1 0.337178(18) 0.335293(17) 0.56932(2) 0.01206(9) Uani d . 1
Ge Ge1 0 0 0.5 0.00325(12) Uani d S 1
Ge Ge2 0.17740(2) 0.17740(2) 0.25 0.00375(9) Uani d S 1
Ge Ge3 0.48398(2) 0.333022(18) 0.27825(2) 0.00399(9) Uani d . 1
Ge Ge4 0.6667 0.3333 0.02886(4) 0.00335(10) Uani d S 1
O O1 0.07656(13) 0.14755(13) 0.38704(14) 0.0069(3) Uani d . 1
O O2 0.32683(13) 0.20855(13) 0.31913(14) 0.0077(3) Uani d . 1
O O3 0.51870(14) 0.27242(13) 0.13727(15) 0.0090(3) Uani d . 1
O O4 0.57704(13) 0.38950(13) 0.42159(15) 0.0077(3) Uani d . 1
O O5 0.46957(16) 0.46957(16) 0.25 0.0101(4) Uani d S 1

loop_
_atom_site_aniso_label
_atom_site_aniso_U_11
_atom_site_aniso_U_22
_atom_site_aniso_U_33
_atom_site_aniso_U_12
_atom_site_aniso_U_13
_atom_site_aniso_U_23
Rb1 0.00989(12) 0.01141(13) 0.01378(14) 0.00451(8) 0.00190(7) -0.00279(7)
Ge1 0.00249(15) 0.00249(15) 0.0048(2) 0.00124(7) 0 0
Ge2 0.00267(12) 0.00267(12) 0.00533(17) 0.00091(11) 0.00028(5) -0.00028(5)
Ge3 0.00293(12) 0.00353(12) 0.00574(14) 0.00179(8) -0.00012(7) 0.00007(7)
Ge4 0.00280(12) 0.00280(12) 0.00445(18) 0.00140(6) 0 0
O1 0.0076(6) 0.0053(6) 0.0082(7) 0.0034(5) 0.0045(5) 0.0025(5)
O2 0.0037(6) 0.0077(7) 0.0102(7) 0.0017(6) -0.0003(5) 0.0019(5)
O3 0.0065(6) 0.0101(7) 0.0085(7) 0.0026(6) 0.0038(5) -0.0019(5)
O4 0.0089(7) 0.0077(7) 0.0082(7) 0.0055(6) -0.0033(5) -0.0008(5)
O5 0.0061(7) 0.0061(7) 0.0185(11) 0.0034(8) -0.0021(4) 0.0021(4)

loop_
_atom_type_symbol
_atom_type_description
_atom_type_scat_dispersion_real
_atom_type_scat_dispersion_imag
_atom_type_scat_source
O O 0.0106 0.006 'International Tables Vol C Tables 4.2.6.8 and 6.1.1.4'
Rb Rb -0.9393 2.9676 'International Tables Vol C Tables 4.2.6.8 and 6.1.1.4'
Ge Ge 0.1547 1.8001 'International Tables Vol C Tables 4.2.6.8 and 6.1.1.4'

loop_
_geom_angle_atom_site_label_1
_geom_angle_atom_site_label_2
_geom_angle_atom_site_label_3
_geom_angle_site_symmetry_1
_geom_angle_site_symmetry_3
_geom_angle
O2 Rb1 O2 10_556 . 121.71(5)
O2 Rb1 O1 10_556 8_556 71.94(4)
O2 Rb1 O1 . 8_556 74.87(4)
O2 Rb1 O5 10_556 7_666 98.46(3)
O2 Rb1 O5 . 7_666 138.73(3)
O1 Rb1 O5 8_556 7_666 132.00(4)
O2 Rb1 O4 10_556 7_666 79.83(4)
O2 Rb1 O4 . 7_666 121.63(4)
O1 Rb1 O4 8_556 7_666 151.77(4)
O5 Rb1 O4 7_666 7_666 52.26(3)
O2 Rb1 O3 10_556 11_556 138.62(4)
O2 Rb1 O3 . 11_556 80.99(4)
O1 Rb1 O3 8_556 11_556 83.50(4)
O5 Rb1 O3 7_666 11_556 73.71(3)
O4 Rb1 O3 7_666 11_556 119.74(4)
O2 Rb1 O4 10_556 . 168.84(4)
O2 Rb1 O4 . . 58.73(4)
O1 Rb1 O4 8_556 . 117.31(4)
O5 Rb1 O4 7_666 . 80.02(3)
O4 Rb1 O4 7_666 . 90.69(4)
O3 Rb1 O4 11_556 . 51.75(4)
O2 Rb1 O1 10_556 . 68.66(4)
O2 Rb1 O1 . . 53.19(4)
O1 Rb1 O1 8_556 . 51.00(5)
O5 Rb1 O1 7_666 . 165.94(2)
O4 Rb1 O1 7_666 . 117.58(4)
O3 Rb1 O1 11_556 . 119.54(4)
O4 Rb1 O1 . . 111.47(4)
O2 Rb1 O3 10_556 3 74.81(4)
O2 Rb1 O3 . 3 82.50(4)
O1 Rb1 O3 8_556 3 120.01(4)
O5 Rb1 O3 7_666 3 100.97(3)
O4 Rb1 O3 7_666 3 49.03(4)
O3 Rb1 O3 11_556 3 146.22(3)
O4 Rb1 O3 . 3 94.55(4)
O1 Rb1 O3 . 3 70.86(3)
O2 Rb1 O5 10_556 . 124.40(3)
O2 Rb1 O5 . . 50.91(4)
O1 Rb1 O5 8_556 . 124.58(4)
O5 Rb1 O5 7_666 . 100.094(8)
O4 Rb1 O5 7_666 . 71.72(3)
O3 Rb1 O5 11_556 . 96.93(3)
O4 Rb1 O5 . . 45.87(3)
O1 Rb1 O5 . . 83.64(4)
O3 Rb1 O5 3 . 50.37(2)
O2 Rb1 O2 10_556 11_556 90.96(4)
O2 Rb1 O2 . 11_556 103.031(11)
O1 Rb1 O2 8_556 11_556 50.52(3)
O5 Rb1 O2 7_666 11_556 83.86(3)
O4 Rb1 O2 7_666 11_556 132.37(4)
O3 Rb1 O2 11_556 11_556 48.29(4)
O4 Rb1 O2 . 11_556 99.83(3)
O1 Rb1 O2 . 11_556 101.44(3)
O3 Rb1 O2 3 11_556 165.44(3)
O5 Rb1 O2 . 11_556 142.79(2)
O1 Ge1 O1 2 8_556 180.00(7)
O1 Ge1 O1 2 4 89.25(6)
O1 Ge1 O1 8_556 4 90.75(6)
O1 Ge1 O1 2 . 89.25(6)
O1 Ge1 O1 8_556 . 90.75(6)
O1 Ge1 O1 4 . 89.25(6)
O1 Ge1 O1 2 10_556 90.75(6)
O1 Ge1 O1 8_556 10_556 89.25(6)
O1 Ge1 O1 4 10_556 180
O1 Ge1 O1 . 10_556 90.75(6)
O1 Ge1 O1 2 7_556 90.75(6)
O1 Ge1 O1 8_556 7_556 89.25(6)
O1 Ge1 O1 4 7_556 90.75(6)
O1 Ge1 O1 . 7_556 180.00(7)
O1 Ge1 O1 10_556 7_556 89.25(6)
O1 Ge2 O1 3 . 125.76(9)
O1 Ge2 O2 3 . 106.20(6)
O1 Ge2 O2 . . 106.15(6)
O1 Ge2 O2 3 3 106.15(6)
O1 Ge2 O2 . 3 106.20(6)
O2 Ge2 O2 . 3 104.65(9)
O3 Ge3 O4 . . 125.67(7)
O3 Ge3 O5 . . 115.46(5)
O4 Ge3 O5 . . 96.27(6)
O3 Ge3 O2 . . 101.98(7)
O4 Ge3 O2 . . 111.01(7)
O5 Ge3 O2 . . 105.25(7)
O4 Ge4 O4 11 12_655 91.08(6)
O4 Ge4 O4 11 9_665 91.08(6)
O4 Ge4 O4 12_655 9_665 91.08(6)
O4 Ge4 O3 11 2_655 89.92(6)
O4 Ge4 O3 12_655 2_655 87.90(6)
O4 Ge4 O3 9_665 2_655 178.58(6)
O4 Ge4 O3 11 4_665 178.58(6)
O4 Ge4 O3 12_655 4_665 89.92(6)
O4 Ge4 O3 9_665 4_665 87.90(6)
O3 Ge4 O3 2_655 4_665 91.11(6)
O4 Ge4 O3 11 . 87.90(6)
O4 Ge4 O3 12_655 . 178.58(6)
O4 Ge4 O3 9_665 . 89.92(6)
O3 Ge4 O3 2_655 . 91.11(6)
O3 Ge4 O3 4_665 . 91.11(6)

loop_
_geom_bond_atom_site_label_1
_geom_bond_atom_site_label_2
_geom_bond_site_symmetry_2
_geom_bond_distance
Rb1 O2 10_556 2.8228(14)
Rb1 O2 . 2.8768(14)
Rb1 O1 8_556 2.8881(13)
Rb1 O5 7_666 2.9503(16)
Rb1 O4 7_666 2.9528(14)
Rb1 O3 11_556 2.9667(14)
Rb1 O4 . 3.0130(14)
Rb1 O1 . 3.3437(14)
Rb1 O3 3 3.3820(15)
Ge1 O1 2 1.9067(13)
Ge1 O1 8_556 1.9067(13)
Ge1 O1 4 1.9067(13)
Ge1 O1 . 1.9067(13)
Ge1 O1 10_556 1.9067(13)
Ge1 O1 7_556 1.9067(13)
Ge2 O1 3 1.7346(14)
Ge2 O1 . 1.7346(14)
Ge2 O2 . 1.7878(14)
Ge2 O2 3 1.7878(14)
Ge3 O3 . 1.7203(14)
Ge3 O4 . 1.7228(14)
Ge3 O5 . 1.7682(9)
Ge3 O2 . 1.7842(14)
Ge4 O4 11 1.8700(14)
Ge4 O4 12_655 1.8700(14)
Ge4 O4 9_665 1.8700(14)
Ge4 O3 2_655 1.8908(14)
Ge4 O3 4_665 1.8908(14)
Ge4 O3 . 1.8908(14)
